data_2209533
loop_
_publ_author_name
Atalay,\,Sehriman
'Petek, Hande'
'Ocak \'Iskeleli, Nazan'
'Albayrak, \,Ci\(gdem'
'A\(gar, Erbil'

_publ_section_title
;
 (<i>E</i>)-4-[(4-Chlorophenyl)diazenyl]-2-isopropylphenol
;
_journal_coeditor_code HG2054
_journal_issue 7
_journal_name_full 'Acta Crystallographica Section E'
_journal_page_first o3092
_journal_page_last o3093
_journal_paper_doi 10.1107/S1600536806024408
_journal_volume 62
_journal_year 2006
_chemical_formula_iupac 'C15 H15 Cl N2 O'
_chemical_formula_moiety 'C15 H15 Cl N2 O'
_chemical_formula_sum 'C15 H15 Cl N2 O'
_chemical_formula_weight 274.74
_chemical_name_systematic
;
(E)-4-[(4-Chlorophenyl)diazenyl]-2-isopropylphenol
;
_space_group_IT_number 14
_symmetry_cell_setting monoclinic
_symmetry_space_group_name_Hall '-P 2ybc'
_symmetry_space_group_name_H-M 'P 1 21/c 1'
_atom_sites_solution_hydrogens geom
_atom_sites_solution_primary direct
_atom_sites_solution_secondary difmap
_cell_angle_alpha 90.00
_cell_angle_beta 91.585(4)
_cell_angle_gamma 90.00
_cell_formula_units_Z 4
_cell_length_a 10.4856(5)
_cell_length_b 11.1262(6)
_cell_length_c 12.0768(5)
_cell_measurement_reflns_used 28365
_cell_measurement_temperature 296
_cell_measurement_theta_max 27.96
_cell_measurement_theta_min 1.94
_cell_volume 1408.40(12)
_computing_cell_refinement X-AREA
_computing_data_collection 'X-AREA (Stoe & Cie, 2002)'
_computing_data_reduction 'X-RED (Stoe & Cie, 2002)'
_computing_molecular_graphics 'ORTEP-3 for Windows (Farrugia, 1997)'
_computing_publication_material 'WinGX (Farrugia, 1999)'
_computing_structure_refinement 'SHELXL97 (Sheldrick, 1997)'
_computing_structure_solution 'SHELXS97 (Sheldrick, 1997)'
_diffrn_ambient_temperature 296
_diffrn_detector_area_resol_mean 6.67
_diffrn_measured_fraction_theta_full 0.998
_diffrn_measured_fraction_theta_max 0.998
_diffrn_measurement_device_type 'Stoe IPDS-II'
_diffrn_measurement_method \w
_diffrn_radiation_monochromator graphite
_diffrn_radiation_source 'fine-focus sealed tube'
_diffrn_radiation_type MoK\a
_diffrn_radiation_wavelength 0.71073
_diffrn_reflns_av_R_equivalents 0.0322
_diffrn_reflns_av_sigmaI/netI 0.0134
_diffrn_reflns_limit_h_max 12
_diffrn_reflns_limit_h_min -12
_diffrn_reflns_limit_k_max 13
_diffrn_reflns_limit_k_min -13
_diffrn_reflns_limit_l_max 14
_diffrn_reflns_limit_l_min -14
_diffrn_reflns_number 19848
_diffrn_reflns_theta_full 26.00
_diffrn_reflns_theta_max 26.00
_diffrn_reflns_theta_min 1.94
_diffrn_standards_decay_% 0
_diffrn_standards_interval_count 0
_diffrn_standards_interval_time 0
_diffrn_standards_number 0
_exptl_absorpt_coefficient_mu 0.265
_exptl_absorpt_correction_T_max 0.9059
_exptl_absorpt_correction_T_min 0.8419
_exptl_absorpt_correction_type integration
_exptl_absorpt_process_details '(X-RED; Stoe & Cie, 2002)'
_exptl_crystal_colour brown
_exptl_crystal_density_diffrn 1.296
_exptl_crystal_density_method 'not measured'
_exptl_crystal_description prism
_exptl_crystal_F_000 576
_exptl_crystal_size_max 0.700
_exptl_crystal_size_mid 0.637
_exptl_crystal_size_min 0.510
_refine_diff_density_max 0.449
_refine_diff_density_min -0.333
_refine_ls_extinction_coef 0.071(6)
_refine_ls_extinction_expression Fc^*^=kFc[1+0.001xFc^2^\l^3^/sin(2\q)]^-1/4^
_refine_ls_extinction_method SHELXL97
_refine_ls_goodness_of_fit_ref 1.098
_refine_ls_hydrogen_treatment refall
_refine_ls_matrix_type full
_refine_ls_number_parameters 233
_refine_ls_number_reflns 2762
_refine_ls_number_restraints 0
_refine_ls_restrained_S_all 1.098
_refine_ls_R_factor_all 0.0452
_refine_ls_R_factor_gt 0.0412
_refine_ls_shift/su_max 0.000
_refine_ls_shift/su_mean 0.000
_refine_ls_structure_factor_coef Fsqd
_refine_ls_weighting_details 'calc w=1/[\s^2^(Fo^2^)+(0.0683P)^2^+0.176P] where P=(Fo^2^+2Fc^2^)/3'
_refine_ls_weighting_scheme calc
_refine_ls_wR_factor_gt 0.1132
_refine_ls_wR_factor_ref 0.1162
_reflns_number_gt 2455
_reflns_number_total 2762
_reflns_threshold_expression I>2\s(I)
_cod_data_source_file hg2054.cif
_cod_data_source_block I
_cod_original_sg_symbol_H-M 'P 21/c'
_cod_database_code 2209533
_cod_database_fobs_code 2209533

loop_
_symmetry_equiv_pos_as_xyz
'x, y, z'
'-x, y+1/2, -z+1/2'
'-x, -y, -z'
'x, -y-1/2, z-1/2'

loop_
_atom_site_type_symbol
_atom_site_label
_atom_site_fract_x
_atom_site_fract_y
_atom_site_fract_z
_atom_site_U_iso_or_equiv
_atom_site_adp_type
_atom_site_calc_flag
_atom_site_occupancy
H H6 0.2347(17) 0.7464(16) 0.4732(15) 0.064(5) Uiso d 1
H H3 0.5500(16) 0.9049(15) 0.2665(15) 0.057(4) Uiso d 1
H H14 0.0271(18) 0.3487(18) -0.2116(17) 0.078(6) Uiso d 1
H H2B 0.484(2) 1.044(2) 0.1238(17) 0.084(6) Uiso d 1
H H9 0.3965(15) 0.6726(15) 0.1237(14) 0.058(4) Uiso d 1
H H1C 0.655(2) 0.879(2) 0.1013(19) 0.096(7) Uiso d 1
H H7 0.1672(17) 0.5767(15) 0.3727(14) 0.060(4) Uiso d 1
H H2A 0.371(2) 0.952(2) 0.087(2) 0.097(7) Uiso d 1
H H15 0.140(2) 0.5010(19) -0.1176(16) 0.079(6) Uiso d 1
H H12 0.0688(19) 0.1344(19) 0.0604(17) 0.078(6) Uiso d 1
H H1B 0.544(2) 0.795(2) 0.053(2) 0.098(7) Uiso d 1
H H11 0.1818(18) 0.2879(17) 0.1495(17) 0.072(5) Uiso d 1
H H1A 0.635(2) 0.746(3) 0.157(2) 0.100(8) Uiso d 1
H H2C 0.375(2) 1.018(2) 0.207(2) 0.097(7) Uiso d 1
H H1 0.352(2) 0.922(2) 0.4640(19) 0.085(6) Uiso d 1
Cl Cl1 -0.05269(5) 0.11757(4) -0.14832(4) 0.0815(2) Uani d 1
O O1 0.39874(12) 0.90860(10) 0.41089(9) 0.0614(3) Uani d 1
N N2 0.23314(11) 0.50803(10) 0.07837(9) 0.0495(3) Uani d 1
N N1 0.21547(11) 0.51304(11) 0.18066(9) 0.0504(3) Uani d 1
C C9 0.36370(13) 0.68802(13) 0.19424(11) 0.0476(3) Uani d 1
C C7 0.22621(15) 0.63320(14) 0.34187(12) 0.0526(3) Uani d 1
C C8 0.27153(13) 0.61174(12) 0.23668(11) 0.0466(3) Uani d 1
C C5 0.35605(13) 0.80956(13) 0.35630(11) 0.0484(3) Uani d 1
C C6 0.26741(15) 0.73222(14) 0.40071(11) 0.0540(4) Uani d 1
C C4 0.40717(12) 0.78721(12) 0.25185(10) 0.0466(3) Uani d 1
C C10 0.16971(13) 0.40833(12) 0.02605(11) 0.0493(3) Uani d 1
C C14 0.05854(16) 0.33525(15) -0.13611(14) 0.0602(4) Uani d 1
C C13 0.03752(14) 0.22888(14) -0.08216(13) 0.0575(4) Uani d 1
C C15 0.12646(16) 0.42496(15) -0.08207(12) 0.0574(4) Uani d 1
C C12 0.08494(18) 0.20888(16) 0.02394(15) 0.0668(4) Uani d 1
C C11 0.15018(17) 0.29976(15) 0.07856(13) 0.0617(4) Uani d 1
C C3 0.50135(15) 0.87509(15) 0.20465(13) 0.0571(4) Uani d 1
C C2 0.4300(2) 0.98012(18) 0.15176(18) 0.0759(5) Uani d 1
C C1 0.5913(2) 0.8181(2) 0.1231(2) 0.0843(6) Uani d 1

loop_
_atom_site_aniso_label
_atom_site_aniso_U_11
_atom_site_aniso_U_22
_atom_site_aniso_U_33
_atom_site_aniso_U_12
_atom_site_aniso_U_13
_atom_site_aniso_U_23
Cl1 0.0778(3) 0.0715(3) 0.0947(4) -0.0107(2) -0.0057(2) -0.0264(2)
O1 0.0744(7) 0.0610(6) 0.0494(6) -0.0070(5) 0.0108(5) -0.0125(5)
N2 0.0543(6) 0.0499(6) 0.0442(6) -0.0009(5) 0.0015(5) 0.0015(5)
N1 0.0515(6) 0.0547(7) 0.0452(6) -0.0021(5) 0.0042(5) 0.0006(5)
C9 0.0486(7) 0.0553(7) 0.0392(6) 0.0003(6) 0.0052(5) -0.0008(5)
C7 0.0536(8) 0.0592(8) 0.0453(7) -0.0036(6) 0.0080(6) 0.0036(6)
C8 0.0487(7) 0.0491(7) 0.0421(6) 0.0005(5) 0.0014(5) 0.0011(5)
C5 0.0520(7) 0.0517(7) 0.0415(6) 0.0034(6) 0.0018(5) -0.0019(5)
C6 0.0593(8) 0.0631(8) 0.0400(7) -0.0005(6) 0.0099(6) -0.0018(6)
C4 0.0463(7) 0.0531(7) 0.0405(6) 0.0012(5) 0.0024(5) 0.0011(5)
C10 0.0494(7) 0.0510(7) 0.0476(7) -0.0012(6) 0.0043(6) -0.0010(6)
C14 0.0619(9) 0.0647(9) 0.0534(8) 0.0061(7) -0.0052(7) -0.0068(7)
C13 0.0501(8) 0.0583(8) 0.0642(9) 0.0003(6) 0.0053(6) -0.0137(7)
C15 0.0667(9) 0.0543(8) 0.0510(8) 0.0012(7) -0.0014(7) 0.0017(6)
C12 0.0782(11) 0.0568(9) 0.0658(10) -0.0124(8) 0.0066(8) 0.0027(7)
C11 0.0756(10) 0.0599(9) 0.0493(8) -0.0099(7) -0.0007(7) 0.0049(6)
C3 0.0570(8) 0.0668(9) 0.0478(7) -0.0146(7) 0.0064(6) -0.0046(6)
C2 0.0916(13) 0.0662(11) 0.0701(11) -0.0172(10) 0.0035(10) 0.0119(9)
C1 0.0739(12) 0.0951(15) 0.0857(14) -0.0217(12) 0.0334(11) -0.0118(12)

loop_
_atom_type_symbol
_atom_type_description
_atom_type_scat_dispersion_real
_atom_type_scat_dispersion_imag
_atom_type_scat_source
C C 0.0033 0.0016 'International Tables Vol C Tables 4.2.6.8 and 6.1.1.4'
H H 0.0000 0.0000 'International Tables Vol C Tables 4.2.6.8 and 6.1.1.4'
Cl Cl 0.1484 0.1585 'International Tables Vol C Tables 4.2.6.8 and 6.1.1.4'
N N 0.0061 0.0033 'International Tables Vol C Tables 4.2.6.8 and 6.1.1.4'
O O 0.0106 0.0060 'International Tables Vol C Tables 4.2.6.8 and 6.1.1.4'

loop_
_geom_angle_atom_site_label_1
_geom_angle_atom_site_label_2
_geom_angle_atom_site_label_3
_geom_angle
C5 O1 H1 109.2(16)
N1 N2 C10 112.91(11)
N2 N1 C8 115.84(11)
C4 C9 C8 121.72(12)
C4 C9 H9 118.6(10)
C8 C9 H9 119.7(10)
C6 C7 C8 120.00(13)
C6 C7 H7 121.3(10)
C8 C7 H7 118.7(10)
C7 C8 C9 119.32(13)
C7 C8 N1 115.09(12)
C9 C8 N1 125.58(12)
O1 C5 C6 122.23(12)
O1 C5 C4 116.85(12)
C6 C5 C4 120.92(13)
C7 C6 C5 120.16(12)
C7 C6 H6 119.2(11)
C5 C6 H6 120.7(11)
C9 C4 C5 117.80(12)
C9 C4 C3 122.60(12)
C5 C4 C3 119.52(12)
C11 C10 C15 120.08(14)
C11 C10 N2 123.21(13)
C15 C10 N2 116.71(12)
C13 C14 C15 119.15(15)
C13 C14 H14 121.5(12)
C15 C14 H14 119.3(12)
C14 C13 C12 121.45(15)
C14 C13 Cl1 119.25(12)
C12 C13 Cl1 119.30(13)
C14 C15 C10 120.09(15)
C14 C15 H15 120.5(12)
C10 C15 H15 119.4(12)
C11 C12 C13 119.17(16)
C11 C12 H12 120.5(12)
C13 C12 H12 120.3(12)
C12 C11 C10 119.96(15)
C12 C11 H11 120.1(12)
C10 C11 H11 119.9(12)
C4 C3 C2 109.66(14)
C4 C3 C1 113.45(15)
C2 C3 C1 110.83(17)
C4 C3 H3 105.7(10)
C2 C3 H3 108.0(10)
C1 C3 H3 109.0(10)
C3 C2 H2B 114.6(13)
C3 C2 H2A 111.1(13)
H2B C2 H2A 107.7(18)
C3 C2 H2C 109.5(14)
H2B C2 H2C 106.1(18)
H2A C2 H2C 107(2)
C3 C1 H1C 108.9(13)
C3 C1 H1B 110.6(14)
H1C C1 H1B 105.7(19)
C3 C1 H1A 110.4(14)
H1C C1 H1A 110.5(19)
H1B C1 H1A 111(2)

loop_
_geom_bond_atom_site_label_1
_geom_bond_atom_site_label_2
_geom_bond_distance
_geom_bond_publ_flag
Cl1 C13 1.7392(15) y
O1 C5 1.3539(17) y
O1 H1 0.84(2) ?
N2 N1 1.2554(16) y
N2 C10 1.4314(18) y
N1 C8 1.4096(17) y
C9 C4 1.3756(19) ?
C9 C8 1.3944(19) ?
C9 H9 0.944(17) ?
C7 C6 1.374(2) ?
C7 C8 1.3893(19) ?
C7 H7 0.965(18) ?
C5 C6 1.385(2) ?
C5 C4 1.4063(18) ?
C6 H6 0.962(18) ?
C4 C3 1.5124(19) y
C10 C11 1.382(2) ?
C10 C15 1.383(2) ?
C14 C13 1.372(2) ?
C14 C15 1.380(2) ?
C14 H14 0.97(2) ?
C13 C12 1.380(2) ?
C15 H15 0.96(2) ?
C12 C11 1.379(2) ?
C12 H12 0.96(2) ?
C11 H11 0.92(2) ?
C3 C2 1.519(3) ?
C3 C1 1.521(3) ?
C3 H3 0.952(18) ?
C2 H2B 0.98(2) ?
C2 H2A 1.03(3) ?
C2 H2C 0.99(2) ?
C1 H1C 0.99(3) ?
C1 H1B 1.00(2) ?
C1 H1A 1.00(3) ?

loop_
_geom_hbond_atom_site_label_D
_geom_hbond_atom_site_label_H
_geom_hbond_atom_site_label_A
_geom_hbond_site_symmetry_A
_geom_hbond_distance_DH
_geom_hbond_distance_HA
_geom_hbond_distance_DA
_geom_hbond_angle_DHA
O1 H1 N2 4_576 0.84(2) 2.04(2) 2.8566(16) 168(2)

loop_
_geom_torsion_atom_site_label_1
_geom_torsion_atom_site_label_2
_geom_torsion_atom_site_label_3
_geom_torsion_atom_site_label_4
_geom_torsion
_geom_torsion_publ_flag
C10 N2 N1 C8 -177.76(11) y
C6 C7 C8 C9 3.3(2) ?
C6 C7 C8 N1 -175.29(13) ?
C4 C9 C8 C7 -2.8(2) ?
C4 C9 C8 N1 175.57(13) ?
N2 N1 C8 C7 164.67(13) ?
N2 N1 C8 C9 -13.8(2) y
C8 C7 C6 C5 -1.3(2) ?
O1 C5 C6 C7 179.54(14) ?
C4 C5 C6 C7 -1.3(2) ?
C8 C9 C4 C5 0.4(2) ?
C8 C9 C4 C3 -176.37(13) ?
O1 C5 C4 C9 -179.05(12) ?
C6 C5 C4 C9 1.7(2) ?
O1 C5 C4 C3 -2.2(2) y
C6 C5 C4 C3 178.53(14) ?
N1 N2 C10 C11 -31.99(19) ?
N1 N2 C10 C15 147.60(13) ?
C15 C14 C13 C12 -1.3(2) ?
C15 C14 C13 Cl1 177.82(12) y
C13 C14 C15 C10 -1.6(2) ?
C11 C10 C15 C14 3.0(2) ?
N2 C10 C15 C14 -176.60(14) ?
C14 C13 C12 C11 2.8(3) ?
Cl1 C13 C12 C11 -176.32(13) ?
C13 C12 C11 C10 -1.4(3) ?
C15 C10 C11 C12 -1.5(2) ?
N2 C10 C11 C12 178.09(15) ?
C9 C4 C3 C2 95.11(18) ?
C5 C4 C3 C2 -81.56(17) ?
C9 C4 C3 C1 -29.4(2) ?
C5 C4 C3 C1 153.93(17) ?

loop_
_cod_related_entry_id
_cod_related_entry_database
_cod_related_entry_code
1 ChemSpider 21179124
